data_7040103
loop_
_publ_author_name
'Alvarez, M. Angeles'
'Garc\'ia, M Esther'
'Garc\'ia-Viv\'o, Daniel'
'Ruiz, Miguel A.'
'Toyos, Adri\'an'

_publ_section_title
;
 The doubly-bonded ditungsten anion [W2Cp2(\m-PPh2)(NO)2](-): an entry to
 the chemistry of unsaturated nitrosyl complexes.
;
_journal_issue 34
_journal_name_full 'Dalton transactions (Cambridge, England : 2003)'
_journal_page_first 13300
_journal_page_last 13303
_journal_paper_doi 10.1039/c6dt02319c
_journal_volume 45
_journal_year 2016
_chemical_formula_moiety 'C43 H41 Au N2 O2 P2 W2, C H2 Cl2'
_chemical_formula_sum 'C44 H43 Au Cl2 N2 O2 P2 W2'
_chemical_formula_weight 1329.30
_chemical_name_systematic
;
 ?
;
_space_group_IT_number 15
_symmetry_cell_setting monoclinic
_symmetry_Int_Tables_number 15
_symmetry_space_group_name_Hall '-C 2yc'
_symmetry_space_group_name_H-M 'C 1 2/c 1'
_atom_sites_solution_hydrogens geom
_audit_conform_dict_location ftp://ftp.iucr.org/pub/cif_core.dic
_audit_conform_dict_name cif_core.dic
_audit_conform_dict_version 2.4.3
_audit_creation_method 'WinGX routine CIF_UPDATE'
_audit_update_record
;
2016-04-27 deposited with the CCDC.
2016-07-21 downloaded from the CCDC.
;
_cell_angle_alpha 90
_cell_angle_beta 111.422(4)
_cell_angle_gamma 90
_cell_formula_units_Z 8
_cell_length_a 26.4510(17)
_cell_length_b 11.1889(8)
_cell_length_c 33.062(2)
_cell_measurement_reflns_used 1952
_cell_measurement_temperature 100.0(1)
_cell_measurement_theta_max 24.77
_cell_measurement_theta_min 2.56
_cell_measurement_wavelength 0.71073
_cell_volume 9109.0(11)
_computing_cell_refinement 'BRUKER APEX'
_computing_data_collection 'BRUKER APEX'
_computing_molecular_graphics 'Ortep for Windows (Farrugia, 2012)'
_computing_publication_material 'WinGX publication routines (Farrugia, 2012)'
_computing_structure_refinement 'SHELXL-2014 (Sheldrick, 2014)'
_computing_structure_solution 'SHELXL-2014 (Sheldrick, 2014)'
_diffrn_ambient_temperature 100.0(1)
_diffrn_measured_fraction_theta_full 1
_diffrn_measured_fraction_theta_max 0.999
_diffrn_measurement_device 'four-circle diffractometer'
_diffrn_measurement_device_type 'BRUKER APPEX-II CCD'
_diffrn_measurement_method 'omega/phi scans'
_diffrn_radiation_monochromator graphite
_diffrn_radiation_probe x-ray
_diffrn_radiation_source 'fine-focus sealed tube'
_diffrn_radiation_type MoK\a
_diffrn_radiation_wavelength 0.71073
_diffrn_reflns_av_R_equivalents 0.0772
_diffrn_reflns_Laue_measured_fraction_full 1
_diffrn_reflns_Laue_measured_fraction_max 0.999
_diffrn_reflns_limit_h_max 32
_diffrn_reflns_limit_h_min -32
_diffrn_reflns_limit_k_max 13
_diffrn_reflns_limit_k_min -13
_diffrn_reflns_limit_l_max 41
_diffrn_reflns_limit_l_min -41
_diffrn_reflns_number 66036
_diffrn_reflns_point_group_measured_fraction_full 1
_diffrn_reflns_point_group_measured_fraction_max 0.999
_diffrn_reflns_theta_full 25.242
_diffrn_reflns_theta_max 26.372
_diffrn_reflns_theta_min 1.323
_exptl_absorpt_coefficient_mu 8.476
_exptl_absorpt_correction_T_max 0.2603
_exptl_absorpt_correction_T_min 0.1596
_exptl_absorpt_correction_type multi-scan
_exptl_absorpt_process_details 'BRUKER Sadabs'
_exptl_crystal_colour green
_exptl_crystal_density_diffrn 1.939
_exptl_crystal_density_method 'not measured'
_exptl_crystal_description prism
_exptl_crystal_F_000 5024
_exptl_crystal_size_max 0.23
_exptl_crystal_size_mid 0.11
_exptl_crystal_size_min 0.1
_refine_diff_density_max 3.662
_refine_diff_density_min -1.759
_refine_diff_density_rms 0.242
_refine_ls_extinction_method none
_refine_ls_goodness_of_fit_ref 1.058
_refine_ls_hydrogen_treatment constr
_refine_ls_matrix_type full
_refine_ls_number_constraints 0
_refine_ls_number_parameters 526
_refine_ls_number_reflns 9294
_refine_ls_number_restraints 0
_refine_ls_restrained_S_all 1.058
_refine_ls_R_factor_all 0.1007
_refine_ls_R_factor_gt 0.0565
_refine_ls_shift/su_max 0.001
_refine_ls_shift/su_mean 0
_refine_ls_structure_factor_coef Fsqd
_refine_ls_weighting_details 'w=1/[\s^2^(Fo^2^)+(0.0478P)^2^+282.0319P] where P=(Fo^2^+2Fc^2^)/3'
_refine_ls_weighting_scheme calc
_refine_ls_wR_factor_gt 0.119
_refine_ls_wR_factor_ref 0.1355
_reflns_number_gt 6277
_reflns_number_total 9294
_reflns_threshold_expression 'I > 2\s(I)'
_cod_data_source_file c6dt02319c2.cif
_cod_data_source_block compound6
_cod_depositor_comments
;
The following automatic conversions were performed:
'_diffrn_radiation_monochromador' tag replaced with
'_diffrn_radiation_monochromator' tag as specified in the replacement
file
'/usr/data/users/saulius/crontab/automatic-downloads/rss-feeds/RSC/lib/lists/replacement-tags.lst'.

Automatic conversion script
Id: cif_correct_tags 4268 2015-11-12 08:31:59Z antanas 

 Adding full bibliography for 7040102--7040103.cif.
;
_cod_original_cell_volume 9108.9(11)
_cod_original_sg_symbol_H-M 'C 2/c'
_cod_database_code 7040103

loop_
_symmetry_equiv_pos_as_xyz
'x, y, z'
'-x, y, -z+1/2'
'x+1/2, y+1/2, z'
'-x+1/2, y+1/2, -z+1/2'
'-x, -y, -z'
'x, -y, z-1/2'
'-x+1/2, -y+1/2, -z'
'x+1/2, -y+1/2, z-1/2'

loop_
_atom_site_label
_atom_site_type_symbol
_atom_site_fract_x
_atom_site_fract_y
_atom_site_fract_z
_atom_site_U_iso_or_equiv
_atom_site_adp_type
_atom_site_occupancy
_atom_site_calc_flag
_atom_site_disorder_assembly
_atom_site_disorder_group
W1 W 0.36338(2) 0.78339(5) 0.66120(2) 0.03002(14) Uani 1 d . .
W2 W 0.33303(2) 0.67631(5) 0.58139(2) 0.02981(14) Uani 1 d . .
Au1 Au 0.26660(2) 0.83861(5) 0.59867(2) 0.03591(15) Uani 1 d . .
P1 P 0.41508(13) 0.6321(3) 0.64257(9) 0.0288(7) Uani 1 d . .
P2 P 0.19422(14) 0.9377(3) 0.60819(10) 0.0355(8) Uani 1 d . .
N1 N 0.3326(4) 0.6822(11) 0.6854(4) 0.044(3) Uani 1 d . .
N2 N 0.3622(4) 0.7742(10) 0.5534(3) 0.033(2) Uani 1 d . .
O1 O 0.3094(4) 0.6144(9) 0.7034(3) 0.049(2) Uani 1 d . .
O2 O 0.3809(4) 0.8345(9) 0.5313(3) 0.046(2) Uani 1 d . .
C1 C 0.4452(6) 0.8846(13) 0.6976(4) 0.047(4) Uani 1 d . .
H1 H 0.4773 0.8409 0.7068 0.056 Uiso 1 calc . .
C2 C 0.4118(5) 0.9027(12) 0.7214(4) 0.042(3) Uani 1 d . .
H2 H 0.4185 0.8753 0.7495 0.05 Uiso 1 calc . .
C3 C 0.3666(6) 0.9690(12) 0.6959(4) 0.043(3) Uani 1 d . .
H3 H 0.3373 0.9903 0.7036 0.051 Uiso 1 calc . .
C4 C 0.3731(6) 0.9977(12) 0.6567(5) 0.047(4) Uani 1 d . .
H4 H 0.3495 1.0438 0.6343 0.057 Uiso 1 calc . .
C5 C 0.4219(6) 0.9437(13) 0.6573(5) 0.051(4) Uani 1 d . .
H5 H 0.436 0.9468 0.6353 0.061 Uiso 1 calc . .
C6 C 0.2456(6) 0.6020(13) 0.5404(4) 0.049(4) Uani 1 d . .
H6 H 0.2172 0.6558 0.5287 0.059 Uiso 1 calc . .
C7 C 0.2813(6) 0.5607(14) 0.5205(4) 0.050(4) Uani 1 d . .
H7 H 0.28 0.5809 0.4929 0.06 Uiso 1 calc . .
C8 C 0.3188(6) 0.4848(13) 0.5495(5) 0.053(4) Uani 1 d . .
H8 H 0.3478 0.4471 0.5452 0.063 Uiso 1 calc . .
C9 C 0.3048(6) 0.4756(13) 0.5862(4) 0.044(3) Uani 1 d . .
H9 H 0.3226 0.4285 0.6104 0.053 Uiso 1 calc . .
C10 C 0.2612(6) 0.5466(13) 0.5809(4) 0.043(4) Uani 1 d . .
H10 H 0.2445 0.5567 0.6011 0.052 Uiso 1 calc . .
C11 C 0.2172(5) 1.0645(12) 0.6442(4) 0.034(3) Uani 1 d . .
C12 C 0.2138(5) 1.0659(13) 0.6851(4) 0.037(3) Uani 1 d . .
H12 H 0.1969 1.0031 0.6936 0.044 Uiso 1 calc . .
C13 C 0.2353(5) 1.1593(12) 0.7132(4) 0.035(3) Uani 1 d . .
H13 H 0.2336 1.1567 0.7408 0.042 Uiso 1 calc . .
C14 C 0.2589(5) 1.2555(12) 0.7020(4) 0.039(3) Uani 1 d . .
C15 C 0.2620(7) 1.2541(14) 0.6608(5) 0.058(4) Uani 1 d . .
H15 H 0.2781 1.3178 0.652 0.069 Uiso 1 calc . .
C16 C 0.2412(7) 1.1584(14) 0.6327(4) 0.055(4) Uani 1 d . .
H16 H 0.2439 1.1591 0.6055 0.066 Uiso 1 calc . .
C17 C 0.2810(7) 1.3565(13) 0.7337(4) 0.058(4) Uani 1 d . .
H17A H 0.2537 1.3833 0.7443 0.087 Uiso 1 calc . .
H17B H 0.2914 1.4215 0.7195 0.087 Uiso 1 calc . .
H17C H 0.3122 1.3292 0.7577 0.087 Uiso 1 calc . .
C18 C 0.1603(5) 0.8376(12) 0.6337(4) 0.037(3) Uani 1 d . .
C19 C 0.1832(5) 0.7283(13) 0.6499(4) 0.042(3) Uani 1 d . .
H19 H 0.2167 0.7077 0.6487 0.051 Uiso 1 calc . .
C20 C 0.1573(6) 0.6498(13) 0.6678(4) 0.045(4) Uani 1 d . .
H20 H 0.1734 0.5765 0.6782 0.054 Uiso 1 calc . .
C21 C 0.1078(6) 0.6777(13) 0.6704(4) 0.044(3) Uani 1 d . .
C22 C 0.0853(6) 0.7914(13) 0.6556(4) 0.041(3) Uani 1 d . .
H22 H 0.0526 0.8138 0.6577 0.049 Uiso 1 calc . .
C23 C 0.1121(6) 0.8692(13) 0.6378(4) 0.041(3) Uani 1 d . .
H23 H 0.0973 0.9442 0.6284 0.05 Uiso 1 calc . .
C24 C 0.0784(6) 0.5934(14) 0.6887(4) 0.056(4) Uani 1 d . .
H24A H 0.043 0.578 0.6675 0.084 Uiso 1 calc . .
H24B H 0.075 0.6279 0.7142 0.084 Uiso 1 calc . .
H24C H 0.0984 0.5199 0.6963 0.084 Uiso 1 calc . .
C25 C 0.1392(5) 0.9897(12) 0.5616(4) 0.035(3) Uani 1 d . .
C26 C 0.1186(5) 0.9135(14) 0.5251(4) 0.044(4) Uani 1 d . .
H26 H 0.134 0.8383 0.5262 0.053 Uiso 1 calc . .
C27 C 0.0768(5) 0.9474(14) 0.4883(4) 0.046(4) Uani 1 d . .
H27 H 0.0641 0.8946 0.465 0.055 Uiso 1 calc . .
C28 C 0.0525(5) 1.0608(14) 0.4849(4) 0.043(3) Uani 1 d . .
C29 C 0.0727(6) 1.1364(14) 0.5194(4) 0.054(4) Uani 1 d . .
H29 H 0.0572 1.2118 0.5174 0.064 Uiso 1 calc . .
C30 C 0.1158(6) 1.1058(13) 0.5579(4) 0.047(4) Uani 1 d . .
H30 H 0.1289 1.1604 0.5805 0.056 Uiso 1 calc . .
C31 C 0.0055(6) 1.0962(16) 0.4446(4) 0.059(4) Uani 1 d . .
H31A H -0.0266 1.1047 0.4514 0.089 Uiso 1 calc . .
H31B H -0.0003 1.0356 0.4228 0.089 Uiso 1 calc . .
H31C H 0.0135 1.1708 0.4339 0.089 Uiso 1 calc . .
C32 C 0.4230(5) 0.4854(11) 0.6681(4) 0.030(3) Uani 1 d . .
C33 C 0.4182(5) 0.4673(12) 0.7083(3) 0.036(3) Uani 1 d . .
H33 H 0.411 0.5317 0.7231 0.043 Uiso 1 calc . .
C34 C 0.4241(5) 0.3538(13) 0.7263(4) 0.042(3) Uani 1 d . .
H34 H 0.4208 0.3422 0.753 0.051 Uiso 1 calc . .
C35 C 0.4349(5) 0.2594(12) 0.7047(4) 0.042(3) Uani 1 d . .
H35 H 0.4382 0.1832 0.7166 0.05 Uiso 1 calc . .
C36 C 0.4411(5) 0.2761(13) 0.6650(4) 0.043(3) Uani 1 d . .
H36 H 0.4495 0.2117 0.6508 0.051 Uiso 1 calc . .
C37 C 0.4348(6) 0.3864(12) 0.6472(4) 0.042(3) Uani 1 d . .
H37 H 0.4384 0.3969 0.6205 0.051 Uiso 1 calc . .
C38 C 0.4839(5) 0.6680(11) 0.6457(4) 0.030(3) Uani 1 d . .
C39 C 0.4932(5) 0.7446(11) 0.6171(4) 0.032(3) Uani 1 d . .
H39 H 0.464 0.7743 0.5939 0.038 Uiso 1 calc . .
C40 C 0.5447(5) 0.7786(12) 0.6220(4) 0.037(3) Uani 1 d . .
H40 H 0.5498 0.8308 0.6019 0.044 Uiso 1 calc . .
C41 C 0.5896(5) 0.7368(12) 0.6563(4) 0.036(3) Uani 1 d . .
H41 H 0.6248 0.758 0.6594 0.043 Uiso 1 calc . .
C42 C 0.5792(5) 0.6623(13) 0.6856(5) 0.045(3) Uani 1 d . .
H42 H 0.6083 0.6357 0.7096 0.054 Uiso 1 calc . .
C43 C 0.5285(5) 0.6263(12) 0.6809(4) 0.040(3) Uani 1 d . .
H43 H 0.5233 0.5741 0.7009 0.049 Uiso 1 calc . .
Cl1 Cl 0.1218(4) 0.4651(10) 0.5663(3) 0.088(4) Uani 0.5 d A 1
Cl2 Cl 0.0168(5) 0.5630(8) 0.5525(3) 0.086(3) Uani 0.5 d A 1
C90 C 0.0752(16) 0.583(3) 0.5496(10) 0.072(11) Uani 0.5 d A 1
H90A H 0.0916 0.6526 0.5669 0.087 Uiso 0.5 calc A 1
H90B H 0.0699 0.6016 0.5197 0.087 Uiso 0.5 calc A 1
Cl3 Cl 0.3091(7) 0.1750(10) 0.5444(4) 0.125(5) Uani 0.5 d B 2
Cl4 Cl 0.4110(13) 0.117(2) 0.5591(7) 0.257(16) Uani 0.5 d B 2
C99 C 0.353(2) 0.095(5) 0.5376(15) 0.13(2) Uani 0.5 d B 2
H99A H 0.3462 0.0141 0.5455 0.158 Uiso 0.5 calc B 2
H99B H 0.3454 0.0936 0.5066 0.158 Uiso 0.5 calc B 2

loop_
_atom_site_aniso_label
_atom_site_aniso_U_11
_atom_site_aniso_U_22
_atom_site_aniso_U_33
_atom_site_aniso_U_23
_atom_site_aniso_U_13
_atom_site_aniso_U_12
W1 0.0353(3) 0.0367(3) 0.0194(2) -0.0016(2) 0.01162(19) 0.0031(2)
W2 0.0354(3) 0.0373(3) 0.0190(2) 0.0005(2) 0.0127(2) 0.0000(2)
Au1 0.0354(3) 0.0493(4) 0.0236(2) -0.0009(2) 0.0115(2) 0.0068(2)
P1 0.0390(18) 0.0289(18) 0.0220(15) 0.0009(13) 0.0153(13) -0.0012(14)
P2 0.0381(19) 0.048(2) 0.0222(15) 0.0023(15) 0.0137(14) 0.0054(16)
N1 0.029(6) 0.057(8) 0.048(7) -0.003(6) 0.019(5) 0.021(6)
N2 0.028(5) 0.042(7) 0.027(5) 0.003(5) 0.009(4) -0.001(5)
O1 0.050(6) 0.064(7) 0.044(5) 0.014(5) 0.030(5) 0.008(5)
O2 0.042(5) 0.067(7) 0.031(5) 0.013(5) 0.014(4) -0.003(5)
C1 0.051(9) 0.056(10) 0.029(7) -0.020(7) 0.008(6) -0.001(7)
C2 0.041(8) 0.051(9) 0.026(6) -0.011(6) 0.004(6) 0.010(7)
C3 0.042(8) 0.036(8) 0.049(8) -0.015(7) 0.014(7) -0.005(6)
C4 0.061(10) 0.026(8) 0.051(9) -0.005(6) 0.016(7) -0.009(7)
C5 0.057(10) 0.036(9) 0.058(9) -0.012(7) 0.018(8) -0.009(8)
C6 0.042(8) 0.049(9) 0.040(8) -0.004(7) -0.006(6) 0.003(7)
C7 0.072(11) 0.050(10) 0.028(7) -0.017(7) 0.019(7) -0.011(8)
C8 0.065(10) 0.033(9) 0.079(11) -0.012(8) 0.049(9) -0.005(8)
C9 0.046(9) 0.048(9) 0.037(7) 0.003(7) 0.013(6) -0.008(7)
C10 0.055(9) 0.049(9) 0.033(7) -0.023(7) 0.025(7) -0.021(7)
C11 0.034(7) 0.043(8) 0.033(7) -0.001(6) 0.020(6) 0.006(6)
C12 0.032(7) 0.057(9) 0.021(6) 0.003(6) 0.009(5) -0.004(6)
C13 0.041(7) 0.044(8) 0.019(6) -0.002(6) 0.009(5) -0.003(6)
C14 0.043(8) 0.034(8) 0.035(7) -0.002(6) 0.008(6) -0.003(6)
C15 0.081(12) 0.061(11) 0.039(8) 0.007(8) 0.030(8) -0.021(9)
C16 0.086(12) 0.064(11) 0.017(6) 0.001(7) 0.023(7) -0.002(9)
C17 0.083(12) 0.049(10) 0.036(8) -0.010(7) 0.015(8) -0.004(9)
C18 0.045(8) 0.038(8) 0.025(6) -0.002(6) 0.009(6) 0.006(7)
C19 0.034(7) 0.048(9) 0.044(8) -0.001(7) 0.012(6) -0.003(7)
C20 0.055(9) 0.051(10) 0.024(6) 0.007(6) 0.009(6) 0.004(7)
C21 0.042(8) 0.052(10) 0.031(7) -0.009(6) 0.007(6) -0.015(7)
C22 0.046(8) 0.046(9) 0.032(7) -0.004(6) 0.016(6) -0.001(7)
C23 0.051(9) 0.041(8) 0.025(6) -0.001(6) 0.005(6) 0.004(7)
C24 0.074(11) 0.061(11) 0.037(8) 0.002(7) 0.024(8) -0.003(9)
C25 0.030(7) 0.052(9) 0.024(6) 0.004(6) 0.013(5) 0.011(6)
C26 0.038(8) 0.061(10) 0.037(7) -0.001(7) 0.017(6) -0.003(7)
C27 0.045(8) 0.068(11) 0.025(7) -0.003(7) 0.013(6) -0.006(8)
C28 0.040(8) 0.059(10) 0.038(7) 0.003(7) 0.023(6) 0.004(7)
C29 0.071(11) 0.055(10) 0.030(7) -0.001(7) 0.013(7) 0.017(8)
C30 0.059(9) 0.055(10) 0.023(6) -0.001(6) 0.010(6) 0.002(8)
C31 0.048(9) 0.091(13) 0.030(7) 0.007(8) 0.006(6) 0.013(9)
C32 0.030(7) 0.032(7) 0.030(6) -0.003(5) 0.013(5) 0.004(6)
C33 0.035(7) 0.053(9) 0.016(6) -0.002(6) 0.005(5) 0.007(6)
C34 0.047(8) 0.049(10) 0.035(7) 0.016(7) 0.021(6) 0.002(7)
C35 0.046(8) 0.032(8) 0.040(8) 0.006(6) 0.007(6) -0.014(7)
C36 0.047(8) 0.036(8) 0.041(8) -0.006(7) 0.011(6) 0.001(7)
C37 0.062(9) 0.035(8) 0.031(7) 0.012(6) 0.019(6) 0.005(7)
C38 0.045(7) 0.028(7) 0.023(6) -0.001(5) 0.021(5) 0.002(6)
C39 0.037(7) 0.028(7) 0.027(6) 0.002(5) 0.008(5) 0.001(6)
C40 0.037(7) 0.032(7) 0.041(7) 0.001(6) 0.015(6) -0.004(6)
C41 0.035(7) 0.042(8) 0.035(7) 0.007(6) 0.017(6) -0.006(6)
C42 0.026(7) 0.054(10) 0.049(8) -0.004(7) 0.008(6) 0.004(6)
C43 0.030(7) 0.041(8) 0.051(8) 0.007(7) 0.016(6) 0.007(6)
Cl1 0.091(7) 0.117(9) 0.090(6) -0.056(6) 0.074(6) -0.067(6)
Cl2 0.133(9) 0.053(6) 0.070(6) 0.021(5) 0.033(6) 0.009(6)
C90 0.14(3) 0.025(17) 0.051(19) 0.002(14) 0.03(2) -0.03(2)
Cl3 0.217(16) 0.057(7) 0.117(10) -0.011(6) 0.080(11) -0.003(8)
Cl4 0.44(4) 0.25(2) 0.164(17) -0.122(16) 0.20(2) -0.24(3)
C99 0.13(4) 0.18(6) 0.09(3) -0.10(4) 0.05(3) -0.02(4)

loop_
_atom_type_symbol
_atom_type_description
_atom_type_scat_dispersion_real
_atom_type_scat_dispersion_imag
_atom_type_scat_source
C C 0.0033 0.0016 'International Tables Vol C Tables 4.2.6.8 and 6.1.1.4'
H H 0 0 'International Tables Vol C Tables 4.2.6.8 and 6.1.1.4'
Au Au -2.0133 8.8022 'International Tables Vol C Tables 4.2.6.8 and 6.1.1.4'
N N 0.0061 0.0033 'International Tables Vol C Tables 4.2.6.8 and 6.1.1.4'
O O 0.0106 0.006 'International Tables Vol C Tables 4.2.6.8 and 6.1.1.4'
P P 0.1023 0.0942 'International Tables Vol C Tables 4.2.6.8 and 6.1.1.4'
W W -0.849 6.8722 'International Tables Vol C Tables 4.2.6.8 and 6.1.1.4'
Cl Cl 0.1484 0.1585 'International Tables Vol C Tables 4.2.6.8 and 6.1.1.4'

loop_
_geom_angle_atom_site_label_1
_geom_angle_atom_site_label_2
_geom_angle_atom_site_label_3
_geom_angle
N1 W1 C1 125.0(5)
N1 W1 C2 100.4(5)
C1 W1 C2 34.6(4)
N1 W1 C3 106.7(5)
C1 W1 C3 57.6(5)
C2 W1 C3 34.5(4)
N1 W1 P1 93.7(3)
C1 W1 P1 88.1(4)
C2 W1 P1 115.7(3)
C3 W1 P1 145.6(3)
N1 W1 C5 157.5(5)
C1 W1 C5 34.5(5)
C2 W1 C5 57.2(5)
C3 W1 C5 57.3(5)
P1 W1 C5 94.3(4)
N1 W1 C4 138.3(5)
C1 W1 C4 57.0(5)
C2 W1 C4 56.8(5)
C3 W1 C4 34.2(5)
P1 W1 C4 127.0(4)
C5 W1 C4 34.2(5)
N1 W1 Au1 91.7(3)
C1 W1 Au1 135.9(4)
C2 W1 Au1 126.0(3)
C3 W1 Au1 91.5(3)
P1 W1 Au1 115.74(8)
C5 W1 Au1 103.7(4)
C4 W1 Au1 79.6(4)
N1 W1 W2 97.8(4)
C1 W1 W2 126.6(3)
C2 W1 W2 160.4(4)
C3 W1 W2 143.1(3)
P1 W1 W2 55.70(7)
C5 W1 W2 104.1(4)
C4 W1 W2 112.0(3)
Au1 W1 W2 60.117(18)
N2 W2 C8 110.8(5)
N2 W2 C7 96.9(5)
C8 W2 C7 34.2(5)
N2 W2 C6 115.9(5)
C8 W2 C6 57.4(5)
C7 W2 C6 34.7(5)
N2 W2 C10 149.9(4)
C8 W2 C10 56.5(5)
C7 W2 C10 56.6(5)
C6 W2 C10 34.2(5)
N2 W2 C9 144.8(5)
C8 W2 C9 34.2(5)
C7 W2 C9 56.3(5)
C6 W2 C9 56.2(5)
C10 W2 C9 33.1(5)
N2 W2 P1 97.7(3)
C8 W2 P1 97.8(4)
C7 W2 P1 131.6(4)
C6 W2 P1 143.1(4)
C10 W2 P1 110.5(4)
C9 W2 P1 87.6(3)
N2 W2 Au1 97.7(3)
C8 W2 Au1 133.6(4)
C7 W2 Au1 109.0(4)
C6 W2 Au1 77.5(4)
C10 W2 Au1 80.4(3)
C9 W2 Au1 111.8(4)
P1 W2 Au1 114.28(8)
N2 W2 W1 101.6(3)
C8 W2 W1 140.5(4)
C7 W2 W1 159.3(4)
C6 W2 W1 126.0(4)
C10 W2 W1 103.0(3)
C9 W2 W1 109.6(3)
P1 W2 W1 54.92(8)
Au1 W2 W1 59.436(18)
P2 Au1 W1 126.81(8)
P2 Au1 W2 165.52(10)
W1 Au1 W2 60.446(18)
C32 P1 C38 103.2(6)
C32 P1 W1 119.8(4)
C38 P1 W1 118.7(4)
C32 P1 W2 119.2(4)
C38 P1 W2 125.0(4)
W1 P1 W2 69.37(9)
C25 P2 C11 106.5(6)
C25 P2 C18 102.4(6)
C11 P2 C18 106.3(6)
C25 P2 Au1 119.3(4)
C11 P2 Au1 111.5(4)
C18 P2 Au1 109.8(4)
O1 N1 W1 176.8(9)
O2 N2 W2 174.5(9)
C2 C1 C5 108.4(13)
C2 C1 W1 72.8(8)
C5 C1 W1 74.9(8)
C2 C1 H1 125.8
C5 C1 H1 125.8
W1 C1 H1 118.4
C1 C2 C3 108.4(12)
C1 C2 W1 72.6(7)
C3 C2 W1 73.1(7)
C1 C2 H2 125.8
C3 C2 H2 125.8
W1 C2 H2 120.3
C2 C3 C4 108.1(13)
C2 C3 W1 72.4(7)
C4 C3 W1 75.3(8)
C2 C3 H3 126
C4 C3 H3 126
W1 C3 H3 118.3
C3 C4 C5 107.9(13)
C3 C4 W1 70.5(8)
C5 C4 W1 72.2(8)
C3 C4 H4 126.1
C5 C4 H4 126.1
W1 C4 H4 122.9
C1 C5 C4 107.1(14)
C1 C5 W1 70.5(8)
C4 C5 W1 73.6(8)
C1 C5 H5 126.5
C4 C5 H5 126.5
W1 C5 H5 121.2
C10 C6 C7 106.9(13)
C10 C6 W2 73.9(8)
C7 C6 W2 72.6(8)
C10 C6 H6 126.6
C7 C6 H6 126.6
W2 C6 H6 118.9
C8 C7 C6 108.1(12)
C8 C7 W2 72.7(8)
C6 C7 W2 72.6(7)
C8 C7 H7 126
C6 C7 H7 126
W2 C7 H7 120.5
C7 C8 C9 107.1(13)
C7 C8 W2 73.1(8)
C9 C8 W2 74.2(8)
C7 C8 H8 126.4
C9 C8 H8 126.4
W2 C8 H8 118.3
C10 C9 C8 109.2(13)
C10 C9 W2 73.4(8)
C8 C9 W2 71.7(8)
C10 C9 H9 125.4
C8 C9 H9 125.4
W2 C9 H9 121.3
C9 C10 C6 108.7(12)
C9 C10 W2 73.6(8)
C6 C10 W2 72.0(8)
C9 C10 H10 125.7
C6 C10 H10 125.7
W2 C10 H10 120.5
C16 C11 C12 117.9(12)
C16 C11 P2 120.4(9)
C12 C11 P2 121.6(11)
C13 C12 C11 120.6(12)
C13 C12 H12 119.7
C11 C12 H12 119.7
C14 C13 C12 122.4(11)
C14 C13 H13 118.8
C12 C13 H13 118.8
C13 C14 C15 116.9(12)
C13 C14 C17 120.3(12)
C15 C14 C17 122.8(13)
C16 C15 C14 120.7(13)
C16 C15 H15 119.7
C14 C15 H15 119.7
C11 C16 C15 121.6(12)
C11 C16 H16 119.2
C15 C16 H16 119.2
C14 C17 H17A 109.5
C14 C17 H17B 109.5
H17A C17 H17B 109.5
C14 C17 H17C 109.5
H17A C17 H17C 109.5
H17B C17 H17C 109.5
C23 C18 C19 118.7(13)
C23 C18 P2 121.2(10)
C19 C18 P2 120.1(10)
C20 C19 C18 121.0(13)
C20 C19 H19 119.5
C18 C19 H19 119.5
C19 C20 C21 121.1(14)
C19 C20 H20 119.4
C21 C20 H20 119.4
C20 C21 C22 117.9(13)
C20 C21 C24 122.2(14)
C22 C21 C24 119.9(13)
C23 C22 C21 120.0(13)
C23 C22 H22 120
C21 C22 H22 120
C18 C23 C22 121.1(13)
C18 C23 H23 119.4
C22 C23 H23 119.4
C21 C24 H24A 109.5
C21 C24 H24B 109.5
H24A C24 H24B 109.5
C21 C24 H24C 109.5
H24A C24 H24C 109.5
H24B C24 H24C 109.5
C26 C25 C30 117.3(11)
C26 C25 P2 118.5(10)
C30 C25 P2 124.1(10)
C27 C26 C25 121.8(14)
C27 C26 H26 119.1
C25 C26 H26 119.1
C26 C27 C28 121.2(13)
C26 C27 H27 119.4
C28 C27 H27 119.4
C29 C28 C27 117.7(13)
C29 C28 C31 121.6(14)
C27 C28 C31 120.8(13)
C28 C29 C30 123.2(14)
C28 C29 H29 118.4
C30 C29 H29 118.4
C29 C30 C25 118.8(13)
C29 C30 H30 120.6
C25 C30 H30 120.6
C28 C31 H31A 109.5
C28 C31 H31B 109.5
H31A C31 H31B 109.5
C28 C31 H31C 109.5
H31A C31 H31C 109.5
H31B C31 H31C 109.5
C33 C32 C37 118.0(12)
C33 C32 P1 122.5(10)
C37 C32 P1 119.5(9)
C34 C33 C32 120.3(12)
C34 C33 H33 119.8
C32 C33 H33 119.8
C35 C34 C33 120.0(12)
C35 C34 H34 120
C33 C34 H34 120
C34 C35 C36 120.5(13)
C34 C35 H35 119.7
C36 C35 H35 119.7
C37 C36 C35 119.5(13)
C37 C36 H36 120.2
C35 C36 H36 120.2
C36 C37 C32 121.6(12)
C36 C37 H37 119.2
C32 C37 H37 119.2
C39 C38 C43 118.3(12)
C39 C38 P1 121.8(9)
C43 C38 P1 119.5(9)
C38 C39 C40 121.2(12)
C38 C39 H39 119.4
C40 C39 H39 119.4
C39 C40 C41 121.4(12)
C39 C40 H40 119.3
C41 C40 H40 119.3
C42 C41 C40 116.5(12)
C42 C41 H41 121.8
C40 C41 H41 121.8
C43 C42 C41 122.8(13)
C43 C42 H42 118.6
C41 C42 H42 118.6
C42 C43 C38 119.6(13)
C42 C43 H43 120.2
C38 C43 H43 120.2
Cl2 C90 Cl1 117.4(18)
Cl2 C90 H90A 108
Cl1 C90 H90A 108
Cl2 C90 H90B 108
Cl1 C90 H90B 108
H90A C90 H90B 107.2
Cl4 C99 Cl3 123(3)
Cl4 C99 H99A 106.6
Cl3 C99 H99A 106.6
Cl4 C99 H99B 106.6
Cl3 C99 H99B 106.6
H99A C99 H99B 106.6

loop_
_geom_bond_atom_site_label_1
_geom_bond_atom_site_label_2
_geom_bond_distance
W1 N1 1.748(12)
W1 C1 2.347(14)
W1 C2 2.350(12)
W1 C3 2.359(13)
W1 P1 2.394(3)
W1 C5 2.404(15)
W1 C4 2.422(13)
W1 Au1 2.7098(7)
W1 W2 2.7376(7)
W2 N2 1.781(10)
W2 C8 2.357(14)
W2 C7 2.362(13)
W2 C6 2.363(13)
W2 C10 2.387(13)
W2 C9 2.389(14)
W2 P1 2.417(3)
W2 Au1 2.7286(7)
Au1 P2 2.331(3)
P1 C32 1.822(13)
P1 C38 1.830(13)
P2 C25 1.788(12)
P2 C11 1.808(13)
P2 C18 1.823(14)
N1 O1 1.256(14)
N2 O2 1.224(12)
C1 C2 1.395(18)
C1 C5 1.41(2)
C1 H1 0.93
C2 C3 1.398(18)
C2 H2 0.93
C3 C4 1.406(19)
C3 H3 0.93
C4 C5 1.42(2)
C4 H4 0.93
C5 H5 0.93
C6 C10 1.395(19)
C6 C7 1.41(2)
C6 H6 0.93
C7 C8 1.39(2)
C7 H7 0.93
C8 C9 1.396(19)
C8 H8 0.93
C9 C10 1.359(19)
C9 H9 0.93
C10 H10 0.93
C11 C16 1.351(19)
C11 C12 1.388(16)
C12 C13 1.376(17)
C12 H12 0.93
C13 C14 1.361(18)
C13 H13 0.93
C14 C15 1.394(18)
C14 C17 1.508(18)
C15 C16 1.39(2)
C15 H15 0.93
C16 H16 0.93
C17 H17A 0.96
C17 H17B 0.96
C17 H17C 0.96
C18 C23 1.375(18)
C18 C19 1.383(18)
C19 C20 1.373(19)
C19 H19 0.93
C20 C21 1.382(19)
C20 H20 0.93
C21 C22 1.414(19)
C21 C24 1.483(19)
C22 C23 1.382(19)
C22 H22 0.93
C23 H23 0.93
C24 H24A 0.96
C24 H24B 0.96
C24 H24C 0.96
C25 C26 1.412(18)
C25 C30 1.424(19)
C26 C27 1.366(18)
C26 H26 0.93
C27 C28 1.41(2)
C27 H27 0.93
C28 C29 1.362(19)
C28 C31 1.505(18)
C29 C30 1.407(18)
C29 H29 0.93
C30 H30 0.93
C31 H31A 0.96
C31 H31B 0.96
C31 H31C 0.96
C32 C33 1.396(16)
C32 C37 1.399(17)
C33 C34 1.386(18)
C33 H33 0.93
C34 C35 1.361(19)
C34 H34 0.93
C35 C36 1.395(18)
C35 H35 0.93
C36 C37 1.350(18)
C36 H36 0.93
C37 H37 0.93
C38 C39 1.364(16)
C38 C43 1.400(17)
C39 C40 1.365(17)
C39 H39 0.93
C40 C41 1.391(17)
C40 H40 0.93
C41 C42 1.379(18)
C41 H41 0.93
C42 C43 1.354(17)
C42 H42 0.93
C43 H43 0.93
Cl1 C90 1.75(4)
Cl2 C90 1.60(4)
C90 H90A 0.97
C90 H90B 0.97
Cl3 C99 1.54(5)
Cl4 C99 1.46(5)
C99 H99A 0.97
C99 H99B 0.97
